data_7130382
loop_
_publ_author_name
'Krempner, Clemens'
'Manankandayalage, Chamila'
'Katakam, Nandakumar'
'Unruh, Daniel K.'
'Aquino, Adelia'

_publ_section_title
;
 Intramolecular Frustrated Lewis Pair Mediated Approach to the C=O Bond
 Activation and Cleavage of Carbon Dioxide
;
_journal_name_full 'Chemical Communications'
_journal_paper_doi 10.1039/D2CC03413A
_journal_year 2022
_chemical_formula_sum 'C30 H45 B F3 N3 O5 S Si'
_chemical_formula_weight 655.65
_space_group_IT_number 2
_space_group_name_Hall '-P 1'
_space_group_name_H-M_alt 'P -1'
_symmetry_cell_setting triclinic
_symmetry_Int_Tables_number 2
_symmetry_space_group_name_Hall '-P 1'
_symmetry_space_group_name_H-M 'P -1'
_atom_sites_solution_hydrogens geom
_atom_sites_solution_primary dual
_atom_sites_solution_secondary difmap
_audit_creation_date 2020-02-14T08:50:38-00:00
_audit_creation_method 'WinGX routine CIF_UPDATE'
_audit_update_record
;
2021-12-10 deposited with the CCDC.	2022-07-22 downloaded from the CCDC.
;
_cell_angle_alpha 86.1005(17)
_cell_angle_beta 80.4534(15)
_cell_angle_gamma 80.8641(17)
_cell_formula_units_Z 2
_cell_length_a 8.02498(14)
_cell_length_b 12.9384(3)
_cell_length_c 17.0652(3)
_cell_measurement_reflns_used 32861
_cell_measurement_temperature 100(2)
_cell_measurement_theta_max 76.756
_cell_measurement_theta_min 2.598
_cell_volume 1723.60(6)
_computing_cell_refinement 'CrysAlisPro 1.171.40.70a (Rigaku OD, 2020)'
_computing_data_collection 'CrysAlisPro 1.171.40.70a (Rigaku OD, 2020)'
_computing_data_reduction 'CrysAlisPro 1.171.40.70a (Rigaku OD, 2020)'
_computing_structure_refinement 'SHELXL-2018/3 (Sheldrick, 2018)'
_computing_structure_solution 'SHELXT 2014/5 (Sheldrick, 2014)'
_diffrn_ambient_environment N~2~
_diffrn_ambient_temperature 100(2)
_diffrn_detector 'Hybrid Pixel Array Detector'
_diffrn_detector_area_resol_mean 10
_diffrn_detector_type HyPix
_diffrn_measured_fraction_theta_full 0.994
_diffrn_measured_fraction_theta_max 0.963
_diffrn_measurement_device 'four-circle diffractometer'
_diffrn_measurement_device_type 'XtaLAB Synergy, Dualflex, HyPix'
_diffrn_measurement_method '\w scans'
_diffrn_orient_matrix_type 'CrysAlisPro convention (1999,Acta A55,543-557)'
_diffrn_orient_matrix_UB_11 -0.0294134
_diffrn_orient_matrix_UB_12 -0.0275285
_diffrn_orient_matrix_UB_13 0.0899966
_diffrn_orient_matrix_UB_21 0.0123113
_diffrn_orient_matrix_UB_22 0.1137107
_diffrn_orient_matrix_UB_23 0.0170825
_diffrn_orient_matrix_UB_31 -0.1942927
_diffrn_orient_matrix_UB_32 0.0297109
_diffrn_orient_matrix_UB_33 0.0020739
_diffrn_radiation_monochromator mirror
_diffrn_radiation_probe x-ray
_diffrn_radiation_type CuK\a
_diffrn_radiation_wavelength 1.54178
_diffrn_reflns_av_R_equivalents 0.0435
_diffrn_reflns_av_unetI/netI 0.0604
_diffrn_reflns_Laue_measured_fraction_full 0.994
_diffrn_reflns_Laue_measured_fraction_max 0.963
_diffrn_reflns_limit_h_max 9
_diffrn_reflns_limit_h_min -9
_diffrn_reflns_limit_k_max 16
_diffrn_reflns_limit_k_min -16
_diffrn_reflns_limit_l_max 21
_diffrn_reflns_limit_l_min -21
_diffrn_reflns_number 59003
_diffrn_reflns_point_group_measured_fraction_full 0.994
_diffrn_reflns_point_group_measured_fraction_max 0.963
_diffrn_reflns_theta_full 67.679
_diffrn_reflns_theta_max 77.288
_diffrn_reflns_theta_min 2.628
_diffrn_source 'micro-focus sealed X-ray tube'
_diffrn_source_type 'PhotonJet (Cu) X-ray Source'
_exptl_absorpt_coefficient_mu 1.652
_exptl_absorpt_correction_T_max 1
_exptl_absorpt_correction_T_min 0.564
_exptl_absorpt_correction_type gaussian
_exptl_absorpt_process_details
;
        CrysAlisPro 1.171.40.70a (Rigaku Oxford Diffraction, 2020)
Numerical absorption correction based on gaussian integration over
                        a multifaceted crystal model
        Empirical absorption correction using spherical harmonics,
 implemented in SCALE3 ABSPACK scaling algorithm.
;
_exptl_crystal_colour 'clear colourless'
_exptl_crystal_density_diffrn 1.263
_exptl_crystal_description blade
_exptl_crystal_F_000 696
_exptl_crystal_size_max 0.276
_exptl_crystal_size_mid 0.088
_exptl_crystal_size_min 0.042
_refine_diff_density_max 0.49
_refine_diff_density_min -0.411
_refine_diff_density_rms 0.044
_refine_ls_extinction_method none
_refine_ls_goodness_of_fit_ref 1.085
_refine_ls_hydrogen_treatment constr
_refine_ls_matrix_type full
_refine_ls_number_parameters 404
_refine_ls_number_reflns 7042
_refine_ls_number_restraints 0
_refine_ls_restrained_S_all 1.085
_refine_ls_R_factor_all 0.0392
_refine_ls_R_factor_gt 0.036
_refine_ls_shift/su_max 0.001
_refine_ls_shift/su_mean 0
_refine_ls_structure_factor_coef Fsqd
_refine_ls_weighting_details 'w=1/[\s^2^(Fo^2^)+(0.0480P)^2^+0.6486P] where P=(Fo^2^+2Fc^2^)/3'
_refine_ls_weighting_scheme calc
_refine_ls_wR_factor_gt 0.0958
_refine_ls_wR_factor_ref 0.0979
_reflns_Friedel_coverage 0
_reflns_number_gt 6358
_reflns_number_total 7042
_reflns_threshold_expression 'I > 2\s(I)'
_cod_data_source_file d2cc03413a2.cif
_cod_data_source_block 6
_cod_database_code 7130382
_shelx_estimated_absorpt_t_min 0.658
_shelx_estimated_absorpt_t_max 0.934
_shelx_shelxl_version_number 2018/3

loop_
_symmetry_equiv_pos_as_xyz
'x, y, z'
'-x, -y, -z'

loop_
_atom_site_label
_atom_site_type_symbol
_atom_site_fract_x
_atom_site_fract_y
_atom_site_fract_z
_atom_site_U_iso_or_equiv
_atom_site_adp_type
_atom_site_occupancy
_atom_site_site_symmetry_order
_atom_site_calc_flag
_atom_site_refinement_flags_posn
_atom_site_refinement_flags_adp
_atom_site_refinement_flags_occupancy
_atom_site_disorder_assembly
_atom_site_disorder_group
S1 S 0.81485(4) 0.28431(2) 0.50458(2) 0.02658(9) Uani 1 1 d . . . . .
Si1 Si 0.49432(5) 0.50594(3) 0.22880(2) 0.02438(10) Uani 1 1 d . . . . .
F1 F 1.00187(14) 0.13772(8) 0.41563(7) 0.0512(3) Uani 1 1 d . . . . .
F2 F 0.76842(12) 0.09346(7) 0.47935(6) 0.0402(2) Uani 1 1 d . . . . .
F3 F 0.97895(13) 0.10052(7) 0.54115(6) 0.0438(2) Uani 1 1 d . . . . .
O1 O 0.74182(13) 0.65596(7) 0.14519(5) 0.0260(2) Uani 1 1 d . . . . .
O2 O 0.59718(12) 0.60048(7) 0.25932(6) 0.0257(2) Uani 1 1 d . . . . .
O3 O 0.72622(14) 0.32134(8) 0.43880(6) 0.0320(2) Uani 1 1 d . . . . .
O4 O 0.96737(14) 0.32852(8) 0.50691(8) 0.0376(3) Uani 1 1 d . . . . .
O5 O 0.70493(15) 0.27673(9) 0.58008(7) 0.0374(3) Uani 1 1 d . . . . .
N1 N 0.78529(14) 0.70903(9) 0.26424(6) 0.0230(2) Uani 1 1 d . . . . .
N2 N 0.65304(14) 0.79280(9) 0.38010(7) 0.0235(2) Uani 1 1 d . . . . .
N3 N 0.77795(14) 0.61673(9) 0.38766(7) 0.0227(2) Uani 1 1 d . . . . .
C1 C 0.70898(17) 0.65436(10) 0.21921(8) 0.0230(3) Uani 1 1 d . . . . .
C2 C 0.92254(17) 0.76715(10) 0.22992(8) 0.0241(3) Uani 1 1 d . . . . .
C3 C 0.95302(18) 0.78586(10) 0.14740(8) 0.0245(3) Uani 1 1 d . . . . .
C4 C 1.08935(19) 0.84195(11) 0.12074(9) 0.0292(3) Uani 1 1 d . . . . .
H4 H 1.117062 0.857217 0.06529 0.035 Uiso 1 1 calc R U . . .
C5 C 1.18551(19) 0.87613(12) 0.17162(9) 0.0328(3) Uani 1 1 d . . . . .
H5 H 1.274621 0.915439 0.150852 0.039 Uiso 1 1 calc R U . . .
C6 C 1.15181(19) 0.85308(13) 0.25241(9) 0.0328(3) Uani 1 1 d . . . . .
H6 H 1.218347 0.875566 0.287297 0.039 Uiso 1 1 calc R U . . .
C7 C 1.01991(19) 0.79678(12) 0.28212(9) 0.0297(3) Uani 1 1 d . . . . .
H7 H 0.996654 0.778815 0.337339 0.036 Uiso 1 1 calc R U . . .
C8 C 0.68805(18) 0.83120(11) 0.06237(8) 0.0246(3) Uani 1 1 d . . . . .
H8 H 0.624178 0.867825 0.110578 0.03 Uiso 1 1 calc R U . . .
C9 C 0.77298(19) 0.91206(11) 0.00504(8) 0.0269(3) Uani 1 1 d . . . . .
H9A H 0.682534 0.966158 -0.01182 0.032 Uiso 1 1 calc R U . . .
H9AB H 0.843834 0.947222 0.033982 0.032 Uiso 1 1 calc R U . . .
C10 C 0.8853(2) 0.86448(12) -0.06915(8) 0.0303(3) Uani 1 1 d . . . . .
H10A H 0.95392 0.917473 -0.096315 0.036 Uiso 1 1 calc R U . . .
H10B H 0.8101 0.849069 -0.105975 0.036 Uiso 1 1 calc R U . . .
C11 C 1.0075(2) 0.76366(12) -0.05344(9) 0.0311(3) Uani 1 1 d . . . . .
H11A H 1.110529 0.783674 -0.037255 0.037 Uiso 1 1 calc R U . . .
H11B H 1.044502 0.727388 -0.10405 0.037 Uiso 1 1 calc R U . . .
C12 C 0.93455(19) 0.68501(11) 0.01053(8) 0.0284(3) Uani 1 1 d . . . . .
H12 H 1.031303 0.632553 0.02518 0.034 Uiso 1 1 calc R U . . .
C13 C 0.8072(2) 0.62642(12) -0.02031(9) 0.0329(3) Uani 1 1 d . . . . .
H13A H 0.864704 0.592085 -0.069783 0.039 Uiso 1 1 calc R U . . .
H13B H 0.776156 0.570626 0.019564 0.039 Uiso 1 1 calc R U . . .
C14 C 0.6424(2) 0.69621(12) -0.03739(9) 0.0337(3) Uani 1 1 d . . . . .
H14A H 0.556784 0.650561 -0.042042 0.04 Uiso 1 1 calc R U . . .
H14B H 0.667325 0.733796 -0.089488 0.04 Uiso 1 1 calc R U . . .
C15 C 0.56212(19) 0.77783(12) 0.02555(9) 0.0292(3) Uani 1 1 d . . . . .
H15A H 0.484893 0.833073 0.000701 0.035 Uiso 1 1 calc R U . . .
H15B H 0.490924 0.742827 0.069129 0.035 Uiso 1 1 calc R U . . .
C16 C 0.73455(16) 0.70528(10) 0.34830(8) 0.0219(3) Uani 1 1 d . . . . .
C17 C 0.65448(19) 0.81716(11) 0.46267(8) 0.0276(3) Uani 1 1 d . . . . .
H17A H 0.749326 0.77191 0.482969 0.041 Uiso 1 1 calc R U . . .
H17B H 0.546249 0.805158 0.49539 0.041 Uiso 1 1 calc R U . . .
H17C H 0.668827 0.890679 0.46482 0.041 Uiso 1 1 calc R U . . .
C18 C 0.56474(19) 0.87728(11) 0.33328(9) 0.0300(3) Uani 1 1 d . . . . .
H18A H 0.635107 0.933331 0.320397 0.045 Uiso 1 1 calc R U . . .
H18B H 0.45461 0.905213 0.364239 0.045 Uiso 1 1 calc R U . . .
H18C H 0.54559 0.849645 0.283987 0.045 Uiso 1 1 calc R U . . .
C19 C 0.68495(18) 0.58717(11) 0.46542(8) 0.0267(3) Uani 1 1 d . . . . .
H19A H 0.574677 0.632941 0.475551 0.04 Uiso 1 1 calc R U . . .
H19B H 0.752319 0.594633 0.507075 0.04 Uiso 1 1 calc R U . . .
H19C H 0.665784 0.514218 0.46551 0.04 Uiso 1 1 calc R U . . .
C20 C 0.91490(19) 0.53516(11) 0.35419(9) 0.0299(3) Uani 1 1 d . . . . .
H20A H 0.864716 0.478209 0.336555 0.045 Uiso 1 1 calc R U . . .
H20B H 0.985268 0.507698 0.394897 0.045 Uiso 1 1 calc R U . . .
H20C H 0.986185 0.565101 0.30878 0.045 Uiso 1 1 calc R U . . .
C21 C 0.38957(19) 0.46040(11) 0.32665(9) 0.0299(3) Uani 1 1 d . . . . .
H21A H 0.314294 0.410388 0.319225 0.045 Uiso 1 1 calc R U . . .
H21B H 0.322039 0.520434 0.354931 0.045 Uiso 1 1 calc R U . . .
H21C H 0.476693 0.426189 0.3578 0.045 Uiso 1 1 calc R U . . .
C22 C 0.3415(2) 0.56800(12) 0.16363(10) 0.0351(3) Uani 1 1 d . . . . .
H22A H 0.40384 0.584601 0.111065 0.053 Uiso 1 1 calc R U . . .
H22B H 0.277577 0.632601 0.186884 0.053 Uiso 1 1 calc R U . . .
H22C H 0.261753 0.519766 0.15833 0.053 Uiso 1 1 calc R U . . .
C23 C 0.6628(2) 0.40713(12) 0.17918(10) 0.0363(3) Uani 1 1 d . . . . .
H23A H 0.611373 0.34808 0.16585 0.054 Uiso 1 1 calc R U . . .
H23B H 0.745861 0.38215 0.21491 0.054 Uiso 1 1 calc R U . . .
H23C H 0.720662 0.438611 0.130398 0.054 Uiso 1 1 calc R U . . .
C24 C 0.89576(19) 0.14698(11) 0.48364(10) 0.0312(3) Uani 1 1 d . . . . .
C25 C 0.4975(2) 0.08073(12) 0.18759(9) 0.0334(3) Uani 1 1 d . . . . .
H25 H 0.466767 0.05034 0.143903 0.04 Uiso 1 1 calc R U . . .
C26 C 0.6663(2) 0.08760(12) 0.18913(10) 0.0367(3) Uani 1 1 d . . . . .
H26 H 0.751973 0.061342 0.146874 0.044 Uiso 1 1 calc R U . . .
C27 C 0.7113(2) 0.13291(13) 0.25245(11) 0.0414(4) Uani 1 1 d . . . . .
H27 H 0.827834 0.137356 0.253776 0.05 Uiso 1 1 calc R U . . .
C28 C 0.5860(3) 0.17169(13) 0.31377(10) 0.0410(4) Uani 1 1 d . . . . .
H28 H 0.616418 0.20366 0.356782 0.049 Uiso 1 1 calc R U . . .
C29 C 0.4168(2) 0.16390(13) 0.31241(10) 0.0392(4) Uani 1 1 d . . . . .
H29 H 0.331026 0.190079 0.354655 0.047 Uiso 1 1 calc R U . . .
C30 C 0.3720(2) 0.11788(13) 0.24938(10) 0.0364(3) Uani 1 1 d . . . . .
H30 H 0.255877 0.111857 0.248578 0.044 Uiso 1 1 calc R U . . .
B1 B 0.8397(2) 0.74561(12) 0.08911(9) 0.0241(3) Uani 1 1 d . . . . .

loop_
_atom_site_aniso_label
_atom_site_aniso_U_11
_atom_site_aniso_U_22
_atom_site_aniso_U_33
_atom_site_aniso_U_23
_atom_site_aniso_U_13
_atom_site_aniso_U_12
S1 0.02221(18) 0.02181(16) 0.03740(19) 0.00101(13) -0.01103(14) -0.00275(12)
Si1 0.0230(2) 0.02320(18) 0.02758(19) 0.00021(14) -0.00406(14) -0.00579(14)
F1 0.0470(6) 0.0420(6) 0.0569(6) -0.0090(5) 0.0093(5) 0.0012(5)
F2 0.0319(5) 0.0256(4) 0.0673(6) -0.0042(4) -0.0189(4) -0.0043(4)
F3 0.0425(6) 0.0274(4) 0.0653(7) 0.0016(4) -0.0285(5) 0.0026(4)
O1 0.0292(5) 0.0276(5) 0.0227(5) 0.0030(4) -0.0047(4) -0.0095(4)
O2 0.0240(5) 0.0284(5) 0.0260(5) 0.0024(4) -0.0033(4) -0.0103(4)
O3 0.0320(6) 0.0264(5) 0.0400(6) 0.0016(4) -0.0162(5) -0.0018(4)
O4 0.0270(6) 0.0283(5) 0.0622(7) 0.0029(5) -0.0185(5) -0.0080(4)
O5 0.0363(6) 0.0359(6) 0.0383(6) -0.0012(5) -0.0042(5) -0.0019(5)
N1 0.0210(6) 0.0275(6) 0.0211(5) 0.0037(4) -0.0034(4) -0.0077(4)
N2 0.0219(6) 0.0241(5) 0.0251(6) 0.0028(4) -0.0058(4) -0.0045(4)
N3 0.0186(6) 0.0251(5) 0.0239(5) 0.0038(4) -0.0031(4) -0.0035(4)
C1 0.0203(7) 0.0233(6) 0.0255(6) 0.0028(5) -0.0047(5) -0.0035(5)
C2 0.0195(7) 0.0255(6) 0.0276(7) 0.0045(5) -0.0035(5) -0.0067(5)
C3 0.0230(7) 0.0237(6) 0.0261(7) 0.0037(5) -0.0038(5) -0.0032(5)
C4 0.0272(8) 0.0327(7) 0.0275(7) 0.0067(6) -0.0030(6) -0.0087(6)
C5 0.0257(8) 0.0376(8) 0.0366(8) 0.0084(6) -0.0048(6) -0.0133(6)
C6 0.0266(8) 0.0419(8) 0.0338(8) 0.0028(6) -0.0087(6) -0.0146(6)
C7 0.0264(8) 0.0384(8) 0.0263(7) 0.0051(6) -0.0060(6) -0.0115(6)
C8 0.0233(7) 0.0265(6) 0.0225(6) 0.0000(5) -0.0008(5) -0.0024(5)
C9 0.0266(7) 0.0249(6) 0.0273(7) 0.0030(5) -0.0030(5) -0.0011(5)
C10 0.0318(8) 0.0321(7) 0.0247(7) 0.0045(6) -0.0003(6) -0.0050(6)
C11 0.0289(8) 0.0344(8) 0.0263(7) -0.0014(6) 0.0034(6) -0.0010(6)
C12 0.0287(8) 0.0262(7) 0.0273(7) 0.0006(5) -0.0020(6) 0.0013(5)
C13 0.0429(9) 0.0283(7) 0.0267(7) -0.0035(6) -0.0024(6) -0.0051(6)
C14 0.0398(9) 0.0362(8) 0.0281(7) -0.0011(6) -0.0090(6) -0.0107(7)
C15 0.0259(7) 0.0323(7) 0.0293(7) 0.0030(6) -0.0059(6) -0.0048(6)
C16 0.0161(6) 0.0274(6) 0.0234(6) 0.0032(5) -0.0047(5) -0.0069(5)
C17 0.0259(7) 0.0309(7) 0.0265(7) -0.0031(5) -0.0050(5) -0.0039(6)
C18 0.0297(8) 0.0256(7) 0.0349(8) 0.0063(6) -0.0103(6) -0.0028(6)
C19 0.0240(7) 0.0287(7) 0.0259(7) 0.0077(5) -0.0017(5) -0.0055(5)
C20 0.0248(7) 0.0299(7) 0.0321(7) 0.0026(6) -0.0028(6) 0.0012(6)
C21 0.0272(8) 0.0285(7) 0.0342(8) 0.0018(6) -0.0020(6) -0.0089(6)
C22 0.0370(9) 0.0324(8) 0.0403(8) 0.0032(6) -0.0157(7) -0.0102(6)
C23 0.0374(9) 0.0307(7) 0.0374(8) -0.0003(6) 0.0010(7) -0.0024(6)
C24 0.0227(7) 0.0280(7) 0.0433(8) -0.0010(6) -0.0084(6) -0.0015(6)
C25 0.0448(9) 0.0286(7) 0.0282(7) -0.0001(6) -0.0104(6) -0.0052(6)
C26 0.0415(9) 0.0328(8) 0.0348(8) 0.0015(6) 0.0006(7) -0.0103(7)
C27 0.0437(10) 0.0366(8) 0.0485(10) 0.0065(7) -0.0113(8) -0.0192(7)
C28 0.0624(12) 0.0327(8) 0.0333(8) 0.0013(6) -0.0162(8) -0.0152(8)
C29 0.0504(10) 0.0343(8) 0.0304(8) -0.0007(6) -0.0044(7) -0.0010(7)
C30 0.0358(9) 0.0370(8) 0.0363(8) 0.0035(6) -0.0106(7) -0.0021(7)
B1 0.0244(8) 0.0245(7) 0.0228(7) 0.0045(6) -0.0022(6) -0.0060(6)

loop_
_atom_type_symbol
_atom_type_description
_atom_type_scat_dispersion_real
_atom_type_scat_dispersion_imag
_atom_type_scat_source
C C 0.0181 0.0091 'International Tables Vol C Tables 4.2.6.8 and 6.1.1.4'
H H 0 0 'International Tables Vol C Tables 4.2.6.8 and 6.1.1.4'
B B 0.009 0.0039 'International Tables Vol C Tables 4.2.6.8 and 6.1.1.4'
F F 0.0727 0.0534 'International Tables Vol C Tables 4.2.6.8 and 6.1.1.4'
N N 0.0311 0.018 'International Tables Vol C Tables 4.2.6.8 and 6.1.1.4'
O O 0.0492 0.0322 'International Tables Vol C Tables 4.2.6.8 and 6.1.1.4'
S S 0.3331 0.5567 'International Tables Vol C Tables 4.2.6.8 and 6.1.1.4'
Si Si 0.2541 0.3302 'International Tables Vol C Tables 4.2.6.8 and 6.1.1.4'

loop_
_exptl_crystal_face_index_h
_exptl_crystal_face_index_k
_exptl_crystal_face_index_l
_exptl_crystal_face_perp_dist
0 7 -5 0.0463
-5 1 -1 0.1215
0 -7 5 0.0357
1 -7 5 0.0414
5 1 0 0.1379
0 -5 -9 0.0209
0 5 9 0.0209
-3 4 6 0.0649
0 2 -11 0.0376
-1 -2 10 0.04
3 -2 9 0.0868
2 -7 -4 0.0498
1 8 5 0.0378
0 7 6 0.029
-1 -7 -6 0.0468
2 -4 -7 0.0587
0 -4 9 0.0394
-4 4 -4 0.1072
4 3 -6 0.1171
0 7 6 0.0268

loop_
_geom_angle_atom_site_label_1
_geom_angle_atom_site_label_2
_geom_angle_atom_site_label_3
_geom_angle
_geom_angle_site_symmetry_1
_geom_angle_site_symmetry_3
_geom_angle_publ_flag
O4 S1 O3 115.34(7) . . ?
O4 S1 O5 115.04(7) . . ?
O3 S1 O5 114.43(7) . . ?
O4 S1 C24 103.38(7) . . ?
O3 S1 C24 103.51(7) . . ?
O5 S1 C24 102.75(7) . . ?
O2 Si1 C23 106.54(7) . . ?
O2 Si1 C21 99.21(6) . . ?
C23 Si1 C21 113.80(7) . . ?
O2 Si1 C22 109.47(6) . . ?
C23 Si1 C22 113.36(8) . . ?
C21 Si1 C22 113.20(7) . . ?
C1 O1 B1 124.81(10) . . ?
C1 O2 Si1 130.23(9) . . ?
C1 N1 C16 118.78(11) . . ?
C1 N1 C2 122.09(11) . . ?
C16 N1 C2 119.07(11) . . ?
C16 N2 C17 122.98(11) . . ?
C16 N2 C18 122.10(12) . . ?
C17 N2 C18 114.76(11) . . ?
C16 N3 C20 122.44(11) . . ?
C16 N3 C19 123.15(11) . . ?
C20 N3 C19 114.21(11) . . ?
O1 C1 O2 122.44(12) . . ?
O1 C1 N1 122.94(12) . . ?
O2 C1 N1 114.62(12) . . ?
C7 C2 C3 124.29(13) . . ?
C7 C2 N1 116.68(12) . . ?
C3 C2 N1 118.98(12) . . ?
C2 C3 C4 114.12(13) . . ?
C2 C3 B1 122.14(12) . . ?
C4 C3 B1 123.74(12) . . ?
C5 C4 C3 123.07(13) . . ?
C5 C4 H4 118.5 . . ?
C3 C4 H4 118.5 . . ?
C6 C5 C4 120.11(13) . . ?
C6 C5 H5 119.9 . . ?
C4 C5 H5 119.9 . . ?
C5 C6 C7 119.39(14) . . ?
C5 C6 H6 120.3 . . ?
C7 C6 H6 120.3 . . ?
C2 C7 C6 118.94(13) . . ?
C2 C7 H7 120.5 . . ?
C6 C7 H7 120.5 . . ?
C9 C8 C15 113.36(11) . . ?
C9 C8 B1 107.11(11) . . ?
C15 C8 B1 110.81(11) . . ?
C9 C8 H8 108.5 . . ?
C15 C8 H8 108.5 . . ?
B1 C8 H8 108.5 . . ?
C10 C9 C8 113.80(12) . . ?
C10 C9 H9A 108.8 . . ?
C8 C9 H9A 108.8 . . ?
C10 C9 H9AB 108.8 . . ?
C8 C9 H9AB 108.8 . . ?
H9A C9 H9AB 107.7 . . ?
C9 C10 C11 115.11(12) . . ?
C9 C10 H10A 108.5 . . ?
C11 C10 H10A 108.5 . . ?
C9 C10 H10B 108.5 . . ?
C11 C10 H10B 108.5 . . ?
H10A C10 H10B 107.5 . . ?
C10 C11 C12 116.01(12) . . ?
C10 C11 H11A 108.3 . . ?
C12 C11 H11A 108.3 . . ?
C10 C11 H11B 108.3 . . ?
C12 C11 H11B 108.3 . . ?
H11A C11 H11B 107.4 . . ?
C13 C12 C11 111.58(12) . . ?
C13 C12 B1 109.14(12) . . ?
C11 C12 B1 110.10(11) . . ?
C13 C12 H12 108.7 . . ?
C11 C12 H12 108.7 . . ?
B1 C12 H12 108.7 . . ?
C14 C13 C12 114.47(12) . . ?
C14 C13 H13A 108.6 . . ?
C12 C13 H13A 108.6 . . ?
C14 C13 H13B 108.6 . . ?
C12 C13 H13B 108.6 . . ?
H13A C13 H13B 107.6 . . ?
C13 C14 C15 115.37(12) . . ?
C13 C14 H14A 108.4 . . ?
C15 C14 H14A 108.4 . . ?
C13 C14 H14B 108.4 . . ?
C15 C14 H14B 108.4 . . ?
H14A C14 H14B 107.5 . . ?
C8 C15 C14 116.37(12) . . ?
C8 C15 H15A 108.2 . . ?
C14 C15 H15A 108.2 . . ?
C8 C15 H15B 108.2 . . ?
C14 C15 H15B 108.2 . . ?
H15A C15 H15B 107.3 . . ?
N3 C16 N2 125.68(12) . . ?
N3 C16 N1 117.73(12) . . ?
N2 C16 N1 116.53(11) . . ?
N2 C17 H17A 109.5 . . ?
N2 C17 H17B 109.5 . . ?
H17A C17 H17B 109.5 . . ?
N2 C17 H17C 109.5 . . ?
H17A C17 H17C 109.5 . . ?
H17B C17 H17C 109.5 . . ?
N2 C18 H18A 109.5 . . ?
N2 C18 H18B 109.5 . . ?
H18A C18 H18B 109.5 . . ?
N2 C18 H18C 109.5 . . ?
H18A C18 H18C 109.5 . . ?
H18B C18 H18C 109.5 . . ?
N3 C19 H19A 109.5 . . ?
N3 C19 H19B 109.5 . . ?
H19A C19 H19B 109.5 . . ?
N3 C19 H19C 109.5 . . ?
H19A C19 H19C 109.5 . . ?
H19B C19 H19C 109.5 . . ?
N3 C20 H20A 109.5 . . ?
N3 C20 H20B 109.5 . . ?
H20A C20 H20B 109.5 . . ?
N3 C20 H20C 109.5 . . ?
H20A C20 H20C 109.5 . . ?
H20B C20 H20C 109.5 . . ?
Si1 C21 H21A 109.5 . . ?
Si1 C21 H21B 109.5 . . ?
H21A C21 H21B 109.5 . . ?
Si1 C21 H21C 109.5 . . ?
H21A C21 H21C 109.5 . . ?
H21B C21 H21C 109.5 . . ?
Si1 C22 H22A 109.5 . . ?
Si1 C22 H22B 109.5 . . ?
H22A C22 H22B 109.5 . . ?
Si1 C22 H22C 109.5 . . ?
H22A C22 H22C 109.5 . . ?
H22B C22 H22C 109.5 . . ?
Si1 C23 H23A 109.5 . . ?
Si1 C23 H23B 109.5 . . ?
H23A C23 H23B 109.5 . . ?
Si1 C23 H23C 109.5 . . ?
H23A C23 H23C 109.5 . . ?
H23B C23 H23C 109.5 . . ?
F1 C24 F3 107.94(12) . . ?
F1 C24 F2 107.64(13) . . ?
F3 C24 F2 107.34(12) . . ?
F1 C24 S1 111.75(10) . . ?
F3 C24 S1 110.69(10) . . ?
F2 C24 S1 111.30(10) . . ?
C26 C25 C30 120.38(15) . . ?
C26 C25 H25 119.8 . . ?
C30 C25 H25 119.8 . . ?
C25 C26 C27 119.93(16) . . ?
C25 C26 H26 120 . . ?
C27 C26 H26 120 . . ?
C28 C27 C26 119.89(16) . . ?
C28 C27 H27 120.1 . . ?
C26 C27 H27 120.1 . . ?
C29 C28 C27 120.06(15) . . ?
C29 C28 H28 120 . . ?
C27 C28 H28 120 . . ?
C28 C29 C30 120.01(16) . . ?
C28 C29 H29 120 . . ?
C30 C29 H29 120 . . ?
C25 C30 C29 119.72(16) . . ?
C25 C30 H30 120.1 . . ?
C29 C30 H30 120.1 . . ?
C8 B1 C12 106.98(11) . . ?
C8 B1 C3 115.83(12) . . ?
C12 B1 C3 119.35(12) . . ?
C8 B1 O1 105.21(11) . . ?
C12 B1 O1 104.30(10) . . ?
C3 B1 O1 103.54(10) . . ?

loop_
_geom_bond_atom_site_label_1
_geom_bond_atom_site_label_2
_geom_bond_distance
_geom_bond_site_symmetry_2
_geom_bond_publ_flag
S1 O4 1.4382(11) . ?
S1 O3 1.4418(11) . ?
S1 O5 1.4426(12) . ?
S1 C24 1.8302(15) . ?
Si1 O2 1.7316(10) . ?
Si1 C23 1.8433(16) . ?
Si1 C21 1.8440(15) . ?
Si1 C22 1.8452(16) . ?
F1 C24 1.3210(19) . ?
F2 C24 1.3362(17) . ?
F3 C24 1.3341(18) . ?
O1 C1 1.2462(17) . ?
O1 B1 1.6637(17) . ?
O2 C1 1.2999(16) . ?
N1 C1 1.3541(17) . ?
N1 C16 1.4244(17) . ?
N1 C2 1.4529(16) . ?
N2 C16 1.3173(18) . ?
N2 C17 1.4669(17) . ?
N2 C18 1.4691(17) . ?
N3 C16 1.3158(17) . ?
N3 C20 1.4674(18) . ?
N3 C19 1.4687(16) . ?
C2 C7 1.387(2) . ?
C2 C3 1.3999(19) . ?
C3 C4 1.4045(19) . ?
C3 B1 1.615(2) . ?
C4 C5 1.389(2) . ?
C4 H4 0.95 . ?
C5 C6 1.382(2) . ?
C5 H5 0.95 . ?
C6 C7 1.387(2) . ?
C6 H6 0.95 . ?
C7 H7 0.95 . ?
C8 C9 1.5434(18) . ?
C8 C15 1.5441(19) . ?
C8 B1 1.614(2) . ?
C8 H8 1 . ?
C9 C10 1.532(2) . ?
C9 H9A 0.99 . ?
C9 H9AB 0.99 . ?
C10 C11 1.539(2) . ?
C10 H10A 0.99 . ?
C10 H10B 0.99 . ?
C11 C12 1.548(2) . ?
C11 H11A 0.99 . ?
C11 H11B 0.99 . ?
C12 C13 1.541(2) . ?
C12 B1 1.615(2) . ?
C12 H12 1 . ?
C13 C14 1.537(2) . ?
C13 H13A 0.99 . ?
C13 H13B 0.99 . ?
C14 C15 1.547(2) . ?
C14 H14A 0.99 . ?
C14 H14B 0.99 . ?
C15 H15A 0.99 . ?
C15 H15B 0.99 . ?
C17 H17A 0.98 . ?
C17 H17B 0.98 . ?
C17 H17C 0.98 . ?
C18 H18A 0.98 . ?
C18 H18B 0.98 . ?
C18 H18C 0.98 . ?
C19 H19A 0.98 . ?
C19 H19B 0.98 . ?
C19 H19C 0.98 . ?
C20 H20A 0.98 . ?
C20 H20B 0.98 . ?
C20 H20C 0.98 . ?
C21 H21A 0.98 . ?
C21 H21B 0.98 . ?
C21 H21C 0.98 . ?
C22 H22A 0.98 . ?
C22 H22B 0.98 . ?
C22 H22C 0.98 . ?
C23 H23A 0.98 . ?
C23 H23B 0.98 . ?
C23 H23C 0.98 . ?
C25 C26 1.377(2) . ?
C25 C30 1.385(2) . ?
C25 H25 0.95 . ?
C26 C27 1.387(2) . ?
C26 H26 0.95 . ?
C27 C28 1.386(3) . ?
C27 H27 0.95 . ?
C28 C29 1.382(3) . ?
C28 H28 0.95 . ?
C29 C30 1.387(2) . ?
C29 H29 0.95 . ?
C30 H30 0.95 . ?
